data_4075838
loop_
_publ_author_name
'Wilton-Ely, James D. E. T.'
'Pogorzelec, Peter J.'
'Honarkhah, Sanaz J.'
'Reid, David H.'
'Tocher, Derek A.'

_publ_section_title
;
 Mixed-Donor Ligands:&#x00A0; Pyrrolecarbaldehyde and
 Pyrrolecarbothioaldehyde \s-Organyl Complexes of Ruthenium(II) and
 Osmium(II)
;
_journal_issue 12
_journal_name_full Organometallics
_journal_page_first 2862
_journal_paper_doi 10.1021/om050186g
_journal_volume 24
_journal_year 2005
_chemical_formula_sum 'C62 H53 N O P2 Ru S'
_chemical_formula_weight 1023.12
_chemical_name_systematic
;
 ?
;
_space_group_IT_number 15
_symmetry_cell_setting monoclinic
_symmetry_space_group_name_Hall '-C 2yc'
_symmetry_space_group_name_H-M 'C 1 2/c 1'
_atom_sites_solution_hydrogens geom
_atom_sites_solution_primary direct
_atom_sites_solution_secondary difmap
_audit_creation_method SHELXL-97
_cell_angle_alpha 90.00
_cell_angle_beta 116.9170(10)
_cell_angle_gamma 90.00
_cell_formula_units_Z 8
_cell_length_a 49.254(3)
_cell_length_b 9.4757(6)
_cell_length_c 23.9076(15)
_cell_measurement_temperature 150(2)
_cell_volume 9949.2(11)
_computing_cell_refinement 'Bruker SAINT'
_computing_data_collection 'Bruker SMART'
_computing_data_reduction 'Bruker SAINT'
_computing_structure_refinement 'SHELXL-97 (Sheldrick, 1997)'
_computing_structure_solution 'SHELXS-97 (Sheldrick, 1990)'
_diffrn_ambient_temperature 150(2)
_diffrn_measured_fraction_theta_full 1.000
_diffrn_measured_fraction_theta_max 0.967
_diffrn_measurement_device_type 'Bruker SMART APEX diffractometer'
_diffrn_measurement_method '\w rotation with narrow frames'
_diffrn_radiation_monochromator graphite
_diffrn_radiation_source 'fine-focus sealed tube'
_diffrn_radiation_type MoK\a
_diffrn_radiation_wavelength 0.71073
_diffrn_reflns_av_R_equivalents 0.0485
_diffrn_reflns_av_sigmaI/netI 0.0508
_diffrn_reflns_limit_h_max 63
_diffrn_reflns_limit_h_min -64
_diffrn_reflns_limit_k_max 12
_diffrn_reflns_limit_k_min -12
_diffrn_reflns_limit_l_max 31
_diffrn_reflns_limit_l_min -31
_diffrn_reflns_number 43093
_diffrn_reflns_theta_full 26.00
_diffrn_reflns_theta_max 28.27
_diffrn_reflns_theta_min 1.70
_diffrn_standards_number 0
_exptl_absorpt_coefficient_mu 0.466
_exptl_absorpt_correction_T_max 0.9377
_exptl_absorpt_correction_T_min 0.8578
_exptl_absorpt_correction_type multi-scan
_exptl_crystal_colour orange
_exptl_crystal_density_diffrn 1.366
_exptl_crystal_density_method 'not measured'
_exptl_crystal_description block
_exptl_crystal_F_000 4240
_exptl_crystal_size_max 0.34
_exptl_crystal_size_mid 0.30
_exptl_crystal_size_min 0.14
_refine_diff_density_max 0.801
_refine_diff_density_min -0.790
_refine_diff_density_rms 0.081
_refine_ls_extinction_method none
_refine_ls_goodness_of_fit_ref 1.056
_refine_ls_hydrogen_treatment mixed
_refine_ls_matrix_type full
_refine_ls_number_parameters 613
_refine_ls_number_reflns 11947
_refine_ls_number_restraints 0
_refine_ls_restrained_S_all 1.056
_refine_ls_R_factor_all 0.0619
_refine_ls_R_factor_gt 0.0468
_refine_ls_shift/su_max 0.003
_refine_ls_shift/su_mean 0.000
_refine_ls_structure_factor_coef Fsqd
_refine_ls_weighting_details 'calc w=1/[\s^2^(Fo^2^)+(0.0364P)^2^+15.4312P] where P=(Fo^2^+2Fc^2^)/3'
_refine_ls_weighting_scheme calc
_refine_ls_wR_factor_gt 0.0965
_refine_ls_wR_factor_ref 0.1029
_reflns_number_gt 9733
_reflns_number_total 11947
_reflns_threshold_expression I>2\s(I)
_cod_data_source_file om050186gsi20050314_010914.cif
_cod_data_source_block str6
_cod_original_cell_volume 9949.3(11)
_cod_original_sg_symbol_H-M C2/c
_cod_database_code 4075838

loop_
_symmetry_equiv_pos_as_xyz
'x, y, z'
'-x, y, -z+1/2'
'x+1/2, y+1/2, z'
'-x+1/2, y+1/2, -z+1/2'
'-x, -y, -z'
'x, -y, z-1/2'
'-x+1/2, -y+1/2, -z'
'x+1/2, -y+1/2, z-1/2'

loop_
_atom_site_label
_atom_site_type_symbol
_atom_site_fract_x
_atom_site_fract_y
_atom_site_fract_z
_atom_site_U_iso_or_equiv
_atom_site_adp_type
_atom_site_occupancy
_atom_site_symmetry_multiplicity
_atom_site_calc_flag
_atom_site_refinement_flags
Ru1 Ru 0.130600(4) 0.49234(2) 1.014577(9) 0.01482(6) Uani 1 1 d .
S1 S 0.129596(15) 0.74071(7) 0.98361(3) 0.02004(14) Uani 1 1 d .
P1 P 0.179241(15) 0.47314(7) 1.01687(3) 0.01711(14) Uani 1 1 d .
P2 P 0.080821(15) 0.51217(7) 1.01106(3) 0.01681(13) Uani 1 1 d .
N1 N 0.14970(5) 0.5919(2) 1.10611(10) 0.0181(4) Uani 1 1 d .
O1 O 0.12688(5) 0.19097(19) 1.04812(10) 0.0295(5) Uani 1 1 d .
C1 C 0.12939(6) 0.3070(3) 1.03713(12) 0.0196(5) Uani 1 1 d .
C2 C 0.13841(6) 0.8158(3) 1.05375(12) 0.0202(5) Uani 1 1 d .
H2A H 0.1369 0.9155 1.0557 0.024 Uiso 1 1 calc R
C3 C 0.14762(6) 0.7399(3) 1.10775(12) 0.0196(5) Uani 1 1 d .
C4 C 0.15951(6) 0.7870(3) 1.17136(12) 0.0219(6) Uani 1 1 d .
C5 C 0.16897(6) 0.6681(3) 1.20805(12) 0.0236(6) Uani 1 1 d .
C6 C 0.16271(6) 0.5499(3) 1.16591(12) 0.0209(5) Uani 1 1 d .
C7 C 0.16987(7) 0.3990(3) 1.18487(13) 0.0265(6) Uani 1 1 d .
H7A H 0.1633 0.3400 1.1473 0.040 Uiso 1 1 calc R
H7B H 0.1591 0.3696 1.2088 0.040 Uiso 1 1 calc R
H7C H 0.1919 0.3882 1.2109 0.040 Uiso 1 1 calc R
C8 C 0.16218(7) 0.9386(3) 1.19030(14) 0.0310(7) Uani 1 1 d .
H8A H 0.1708 0.9451 1.2361 0.046 Uiso 1 1 calc R
H8B H 0.1420 0.9824 1.1711 0.046 Uiso 1 1 calc R
H8C H 0.1755 0.9877 1.1762 0.046 Uiso 1 1 calc R
C9 C 0.18282(7) 0.6564(3) 1.27825(13) 0.0312(7) Uani 1 1 d .
H9A H 0.1717 0.5829 1.2892 0.037 Uiso 1 1 calc R
H9B H 0.1800 0.7471 1.2954 0.037 Uiso 1 1 calc R
C11 C 0.11238(6) 0.4214(3) 0.92088(12) 0.0174(5) Uani 1 1 d .
C10 C 0.21667(7) 0.6199(3) 1.30955(14) 0.0378(8) Uani 1 1 d .
H10A H 0.2241 0.6131 1.3550 0.057 Uiso 1 1 calc R
H10B H 0.2280 0.6938 1.3003 0.057 Uiso 1 1 calc R
H10C H 0.2197 0.5293 1.2934 0.057 Uiso 1 1 calc R
C12 C 0.11937(6) 0.2960(3) 0.90266(12) 0.0196(5) Uani 1 1 d .
H12A H 0.1320 0.2363 0.9364 0.023 Uiso 1 1 calc R
C13 C 0.11085(6) 0.2369(3) 0.84022(12) 0.0211(5) Uani 1 1 d .
C14 C 0.09096(6) 0.2984(3) 0.78314(13) 0.0246(6) Uani 1 1 d .
H14A H 0.0808 0.3836 0.7831 0.029 Uiso 1 1 calc R
C15 C 0.08582(7) 0.2372(3) 0.72669(13) 0.0292(6) Uani 1 1 d .
H15A H 0.0721 0.2810 0.6885 0.035 Uiso 1 1 calc R
C16 C 0.10022(7) 0.1138(3) 0.72479(14) 0.0322(7) Uani 1 1 d .
H16A H 0.0968 0.0735 0.6858 0.039 Uiso 1 1 calc R
C17 C 0.11967(7) 0.0497(3) 0.78050(14) 0.0330(7) Uani 1 1 d .
H17A H 0.1296 -0.0358 0.7799 0.040 Uiso 1 1 calc R
C18 C 0.12477(6) 0.1090(3) 0.83720(13) 0.0267(6) Uani 1 1 d .
H18A H 0.1380 0.0626 0.8751 0.032 Uiso 1 1 calc R
C19 C 0.09201(6) 0.5191(3) 0.87600(12) 0.0186(5) Uani 1 1 d .
C20 C 0.07587(6) 0.6100(3) 0.84256(12) 0.0198(5) Uani 1 1 d .
C21 C 0.05723(6) 0.7150(3) 0.79887(12) 0.0197(5) Uani 1 1 d .
C22 C 0.06404(6) 0.8581(3) 0.81007(13) 0.0236(6) Uani 1 1 d .
H22A H 0.0804 0.8877 0.8486 0.028 Uiso 1 1 calc R
C23 C 0.04715(7) 0.9573(3) 0.76542(14) 0.0294(6) Uani 1 1 d .
H23A H 0.0520 1.0547 0.7732 0.035 Uiso 1 1 calc R
C24 C 0.02335(7) 0.9149(3) 0.70973(15) 0.0332(7) Uani 1 1 d .
H24A H 0.0119 0.9832 0.6789 0.040 Uiso 1 1 calc R
C25 C 0.01595(7) 0.7739(3) 0.69832(14) 0.0331(7) Uani 1 1 d .
H25A H -0.0006 0.7455 0.6600 0.040 Uiso 1 1 calc R
C26 C 0.03264(6) 0.6741(3) 0.74261(13) 0.0265(6) Uani 1 1 d .
H26A H 0.0274 0.5771 0.7348 0.032 Uiso 1 1 calc R
C31 C 0.18677(6) 0.5732(3) 0.95921(12) 0.0199(5) Uani 1 1 d .
C32 C 0.16308(6) 0.6194(3) 0.90316(12) 0.0231(6) Uani 1 1 d .
H32A H 0.1426 0.6017 0.8947 0.028 Uiso 1 1 calc R
C33 C 0.16913(7) 0.6911(3) 0.85948(14) 0.0284(6) Uani 1 1 d .
H33A H 0.1528 0.7221 0.8213 0.034 Uiso 1 1 calc R
C34 C 0.19870(7) 0.7175(3) 0.87114(14) 0.0294(6) Uani 1 1 d .
H34A H 0.2028 0.7682 0.8415 0.035 Uiso 1 1 calc R
C35 C 0.22238(7) 0.6701(3) 0.92608(14) 0.0298(7) Uani 1 1 d .
H35A H 0.2428 0.6864 0.9339 0.036 Uiso 1 1 calc R
C36 C 0.21649(6) 0.5989(3) 0.96989(13) 0.0252(6) Uani 1 1 d .
H36A H 0.2330 0.5672 1.0077 0.030 Uiso 1 1 calc R
C41 C 0.19093(6) 0.2944(3) 1.00788(13) 0.0212(6) Uani 1 1 d .
C42 C 0.19740(6) 0.2562(3) 0.95920(14) 0.0291(6) Uani 1 1 d .
H42A H 0.1976 0.3260 0.9309 0.035 Uiso 1 1 calc R
C43 C 0.20360(7) 0.1170(3) 0.95154(16) 0.0379(8) Uani 1 1 d .
H43A H 0.2081 0.0923 0.9181 0.046 Uiso 1 1 calc R
C44 C 0.20337(7) 0.0141(3) 0.99186(17) 0.0411(8) Uani 1 1 d .
H44A H 0.2072 -0.0815 0.9858 0.049 Uiso 1 1 calc R
C45 C 0.19753(7) 0.0506(3) 1.04128(16) 0.0361(8) Uani 1 1 d .
H45A H 0.1978 -0.0198 1.0698 0.043 Uiso 1 1 calc R
C46 C 0.19131(6) 0.1893(3) 1.04944(14) 0.0267(6) Uani 1 1 d .
H46A H 0.1873 0.2135 1.0835 0.032 Uiso 1 1 calc R
C51 C 0.21070(6) 0.5343(3) 1.09066(12) 0.0205(5) Uani 1 1 d .
C52 C 0.23375(6) 0.4483(3) 1.13309(14) 0.0311(7) Uani 1 1 d .
H52A H 0.2345 0.3516 1.1235 0.037 Uiso 1 1 calc R
C53 C 0.25556(7) 0.5028(3) 1.18917(15) 0.0385(8) Uani 1 1 d .
H53A H 0.2710 0.4427 1.2179 0.046 Uiso 1 1 calc R
C54 C 0.25514(7) 0.6429(3) 1.20399(14) 0.0337(7) Uani 1 1 d .
H54A H 0.2701 0.6792 1.2428 0.040 Uiso 1 1 calc R
C55 C 0.23280(6) 0.7301(3) 1.16174(14) 0.0303(7) Uani 1 1 d .
H55A H 0.2325 0.8272 1.1713 0.036 Uiso 1 1 calc R
C56 C 0.21090(6) 0.6765(3) 1.10557(13) 0.0228(6) Uani 1 1 d .
H56A H 0.1957 0.7376 1.0767 0.027 Uiso 1 1 calc R
C61 C 0.04795(6) 0.4282(3) 0.94614(12) 0.0195(5) Uani 1 1 d .
C62 C 0.05175(6) 0.3088(3) 0.91612(12) 0.0227(6) Uani 1 1 d .
H62A H 0.0714 0.2685 0.9301 0.027 Uiso 1 1 calc R
C63 C 0.02694(7) 0.2488(3) 0.86598(13) 0.0284(6) Uani 1 1 d .
H63A H 0.0298 0.1691 0.8452 0.034 Uiso 1 1 calc R
C64 C -0.00183(7) 0.3036(3) 0.84610(14) 0.0308(7) Uani 1 1 d .
H64A H -0.0187 0.2630 0.8114 0.037 Uiso 1 1 calc R
C65 C -0.00597(7) 0.4186(3) 0.87716(14) 0.0313(7) Uani 1 1 d .
H65A H -0.0259 0.4551 0.8644 0.038 Uiso 1 1 calc R
C66 C 0.01853(6) 0.4807(3) 0.92639(13) 0.0263(6) Uani 1 1 d .
H66A H 0.0154 0.5600 0.9471 0.032 Uiso 1 1 calc R
C71 C 0.06462(6) 0.6873(3) 1.00931(12) 0.0188(5) Uani 1 1 d .
C72 C 0.06071(6) 0.7762(3) 0.96000(13) 0.0231(6) Uani 1 1 d .
H72A H 0.0676 0.7473 0.9305 0.028 Uiso 1 1 calc R
C73 C 0.04684(6) 0.9069(3) 0.95342(14) 0.0288(6) Uani 1 1 d .
H73A H 0.0446 0.9678 0.9200 0.035 Uiso 1 1 calc R
C74 C 0.03631(7) 0.9484(3) 0.99564(15) 0.0344(7) Uani 1 1 d .
H74A H 0.0268 1.0376 0.9912 0.041 Uiso 1 1 calc R
C75 C 0.03966(7) 0.8603(3) 1.04404(14) 0.0353(7) Uani 1 1 d .
H75A H 0.0323 0.8887 1.0728 0.042 Uiso 1 1 calc R
C76 C 0.05379(6) 0.7300(3) 1.05103(13) 0.0272(6) Uani 1 1 d .
H76A H 0.0561 0.6697 1.0846 0.033 Uiso 1 1 calc R
C81 C 0.08109(6) 0.4258(3) 1.07988(12) 0.0212(6) Uani 1 1 d .
C82 C 0.09648(6) 0.4857(3) 1.13919(12) 0.0239(6) Uani 1 1 d .
H82A H 0.1056 0.5760 1.1437 0.029 Uiso 1 1 calc R
C83 C 0.09867(7) 0.4149(3) 1.19182(14) 0.0305(7) Uani 1 1 d .
H83A H 0.1092 0.4569 1.2321 0.037 Uiso 1 1 calc R
C84 C 0.08561(8) 0.2838(3) 1.18575(15) 0.0391(8) Uani 1 1 d .
H84A H 0.0872 0.2350 1.2218 0.047 Uiso 1 1 calc R
C85 C 0.07029(9) 0.2236(4) 1.12760(17) 0.0467(9) Uani 1 1 d .
H85A H 0.0612 0.1333 1.1235 0.056 Uiso 1 1 calc R
C86 C 0.06801(8) 0.2936(3) 1.07490(15) 0.0354(7) Uani 1 1 d .
H86A H 0.0574 0.2507 1.0348 0.042 Uiso 1 1 calc R

loop_
_atom_site_aniso_label
_atom_site_aniso_U_11
_atom_site_aniso_U_22
_atom_site_aniso_U_33
_atom_site_aniso_U_23
_atom_site_aniso_U_13
_atom_site_aniso_U_12
Ru1 0.01538(10) 0.01297(10) 0.01368(10) 0.00139(7) 0.00444(8) 0.00059(8)
S1 0.0226(3) 0.0168(3) 0.0183(3) 0.0024(2) 0.0071(3) 0.0006(3)
P1 0.0165(3) 0.0151(3) 0.0178(3) 0.0016(2) 0.0060(3) 0.0013(2)
P2 0.0178(3) 0.0157(3) 0.0163(3) 0.0010(2) 0.0071(3) 0.0004(3)
N1 0.0163(10) 0.0201(11) 0.0171(11) 0.0000(9) 0.0070(9) 0.0004(9)
O1 0.0364(12) 0.0173(10) 0.0367(12) 0.0056(8) 0.0180(10) 0.0008(8)
C1 0.0185(13) 0.0220(13) 0.0177(13) -0.0004(10) 0.0075(11) 0.0022(10)
C2 0.0191(13) 0.0166(12) 0.0246(14) -0.0018(10) 0.0095(11) -0.0016(10)
C3 0.0168(12) 0.0178(12) 0.0216(13) -0.0013(10) 0.0064(11) 0.0006(10)
C4 0.0183(13) 0.0250(14) 0.0223(14) -0.0053(11) 0.0092(11) -0.0023(11)
C5 0.0185(13) 0.0323(15) 0.0183(13) -0.0028(11) 0.0069(11) -0.0008(11)
C6 0.0176(13) 0.0244(13) 0.0186(13) 0.0013(11) 0.0064(11) -0.0006(11)
C7 0.0293(15) 0.0273(15) 0.0192(14) 0.0044(11) 0.0077(12) 0.0036(12)
C8 0.0332(16) 0.0277(15) 0.0278(16) -0.0113(13) 0.0100(14) -0.0047(13)
C9 0.0332(16) 0.0374(17) 0.0196(14) -0.0031(13) 0.0090(13) -0.0025(13)
C11 0.0164(12) 0.0189(12) 0.0185(13) -0.0002(10) 0.0092(11) -0.0015(10)
C10 0.0348(18) 0.0437(19) 0.0219(16) 0.0035(14) 0.0013(14) -0.0066(15)
C12 0.0171(12) 0.0198(12) 0.0170(13) 0.0024(10) 0.0035(11) -0.0001(10)
C13 0.0201(13) 0.0208(13) 0.0216(13) -0.0015(11) 0.0088(11) -0.0020(10)
C14 0.0276(15) 0.0213(13) 0.0237(14) 0.0010(11) 0.0107(12) 0.0028(11)
C15 0.0346(16) 0.0316(16) 0.0200(14) 0.0012(12) 0.0111(13) -0.0009(13)
C16 0.0374(17) 0.0366(17) 0.0263(16) -0.0108(13) 0.0176(14) -0.0040(14)
C17 0.0344(17) 0.0289(15) 0.0353(17) -0.0085(13) 0.0156(15) 0.0018(13)
C18 0.0254(15) 0.0249(14) 0.0254(15) -0.0025(11) 0.0076(12) 0.0018(12)
C19 0.0210(13) 0.0198(13) 0.0160(12) -0.0032(10) 0.0093(11) -0.0032(10)
C20 0.0205(13) 0.0211(13) 0.0179(13) 0.0002(10) 0.0087(11) -0.0010(11)
C21 0.0192(13) 0.0227(13) 0.0173(13) 0.0015(10) 0.0083(11) 0.0037(10)
C22 0.0224(14) 0.0255(14) 0.0230(14) -0.0008(11) 0.0104(12) -0.0005(11)
C23 0.0366(17) 0.0230(14) 0.0325(16) 0.0049(12) 0.0190(14) 0.0057(12)
C24 0.0307(16) 0.0327(16) 0.0329(17) 0.0131(13) 0.0114(14) 0.0139(13)
C25 0.0264(15) 0.0394(17) 0.0236(15) 0.0030(13) 0.0026(13) 0.0053(13)
C26 0.0239(14) 0.0248(14) 0.0263(15) 0.0018(12) 0.0074(12) 0.0034(12)
C31 0.0228(13) 0.0168(12) 0.0208(13) 0.0005(10) 0.0105(11) 0.0003(10)
C32 0.0220(14) 0.0248(14) 0.0227(14) 0.0003(11) 0.0103(12) -0.0010(11)
C33 0.0286(15) 0.0321(16) 0.0238(15) 0.0060(12) 0.0113(13) 0.0008(13)
C34 0.0353(17) 0.0319(15) 0.0278(15) 0.0011(13) 0.0203(14) -0.0047(13)
C35 0.0269(15) 0.0358(16) 0.0319(16) -0.0051(13) 0.0178(14) -0.0079(13)
C36 0.0209(14) 0.0288(15) 0.0243(15) -0.0020(12) 0.0088(12) -0.0023(11)
C41 0.0134(12) 0.0187(13) 0.0243(14) -0.0016(11) 0.0022(11) 0.0016(10)
C42 0.0285(15) 0.0253(15) 0.0314(16) -0.0014(12) 0.0117(13) 0.0024(12)
C43 0.0343(17) 0.0341(17) 0.0434(19) -0.0114(15) 0.0158(16) 0.0072(14)
C44 0.0301(17) 0.0230(15) 0.059(2) -0.0088(15) 0.0103(16) 0.0068(13)
C45 0.0271(16) 0.0210(14) 0.051(2) 0.0053(14) 0.0098(15) 0.0045(12)
C46 0.0200(14) 0.0229(14) 0.0304(16) 0.0049(12) 0.0056(12) 0.0037(11)
C51 0.0191(13) 0.0203(13) 0.0213(13) 0.0016(10) 0.0084(11) -0.0016(10)
C52 0.0250(15) 0.0277(15) 0.0289(16) 0.0019(12) 0.0017(13) -0.0005(12)
C53 0.0293(16) 0.0419(19) 0.0283(16) 0.0082(14) -0.0010(13) -0.0007(14)
C54 0.0261(16) 0.0448(19) 0.0217(15) -0.0059(14) 0.0035(13) -0.0144(14)
C55 0.0277(15) 0.0321(16) 0.0336(17) -0.0106(13) 0.0159(14) -0.0100(13)
C56 0.0179(13) 0.0240(14) 0.0267(14) 0.0000(11) 0.0102(12) -0.0008(11)
C61 0.0190(13) 0.0205(13) 0.0183(13) 0.0025(10) 0.0079(11) -0.0029(10)
C62 0.0236(14) 0.0222(13) 0.0223(14) -0.0001(11) 0.0104(12) -0.0025(11)
C63 0.0353(16) 0.0210(14) 0.0258(15) -0.0045(11) 0.0110(13) -0.0090(12)
C64 0.0255(15) 0.0298(15) 0.0266(16) -0.0022(12) 0.0025(13) -0.0092(12)
C65 0.0193(14) 0.0312(16) 0.0356(17) 0.0049(13) 0.0054(13) -0.0035(12)
C66 0.0228(14) 0.0220(14) 0.0303(15) 0.0000(12) 0.0088(12) -0.0008(11)
C71 0.0159(12) 0.0176(12) 0.0191(13) -0.0019(10) 0.0045(11) -0.0012(10)
C72 0.0195(13) 0.0242(14) 0.0226(14) 0.0013(11) 0.0070(11) 0.0015(11)
C73 0.0216(14) 0.0224(14) 0.0338(17) 0.0069(12) 0.0048(13) 0.0022(11)
C74 0.0274(16) 0.0239(15) 0.0415(19) -0.0030(13) 0.0064(14) 0.0076(13)
C75 0.0346(17) 0.0380(17) 0.0292(16) -0.0063(14) 0.0107(14) 0.0120(14)
C76 0.0274(15) 0.0302(15) 0.0208(14) 0.0023(12) 0.0082(12) 0.0066(12)
C81 0.0239(14) 0.0205(13) 0.0221(14) 0.0048(11) 0.0129(12) 0.0035(11)
C82 0.0211(13) 0.0288(15) 0.0214(14) 0.0037(11) 0.0093(11) 0.0049(11)
C83 0.0315(16) 0.0412(18) 0.0230(15) 0.0063(13) 0.0161(13) 0.0117(14)
C84 0.059(2) 0.0364(18) 0.0347(18) 0.0151(14) 0.0321(17) 0.0138(16)
C85 0.077(3) 0.0285(17) 0.046(2) 0.0045(15) 0.038(2) -0.0081(17)
C86 0.056(2) 0.0248(15) 0.0319(17) 0.0000(13) 0.0258(16) -0.0076(14)

loop_
_atom_type_symbol
_atom_type_description
_atom_type_scat_dispersion_real
_atom_type_scat_dispersion_imag
_atom_type_scat_source
C C 0.0033 0.0016 'International Tables Vol C Tables 4.2.6.8 and 6.1.1.4'
H H 0.0000 0.0000 'International Tables Vol C Tables 4.2.6.8 and 6.1.1.4'
N N 0.0061 0.0033 'International Tables Vol C Tables 4.2.6.8 and 6.1.1.4'
O O 0.0106 0.0060 'International Tables Vol C Tables 4.2.6.8 and 6.1.1.4'
P P 0.1023 0.0942 'International Tables Vol C Tables 4.2.6.8 and 6.1.1.4'
S S 0.1246 0.1234 'International Tables Vol C Tables 4.2.6.8 and 6.1.1.4'
Ru Ru -1.2594 0.8363 'International Tables Vol C Tables 4.2.6.8 and 6.1.1.4'

loop_
_geom_angle_atom_site_label_1
_geom_angle_atom_site_label_2
_geom_angle_atom_site_label_3
_geom_angle
C1 Ru1 C11 87.27(10)
C1 Ru1 N1 100.13(10)
C11 Ru1 N1 172.57(9)
C1 Ru1 P1 94.92(8)
C11 Ru1 P1 86.56(7)
N1 Ru1 P1 92.16(6)
C1 Ru1 P2 85.30(8)
C11 Ru1 P2 92.90(7)
N1 Ru1 P2 88.35(6)
P1 Ru1 P2 179.40(2)
C1 Ru1 S1 177.18(8)
C11 Ru1 S1 92.55(7)
N1 Ru1 S1 80.09(6)
P1 Ru1 S1 87.88(2)
P2 Ru1 S1 91.90(2)
C2 S1 Ru1 98.25(9)
C41 P1 C51 103.35(12)
C41 P1 C31 101.97(12)
C51 P1 C31 100.84(12)
C41 P1 Ru1 115.77(9)
C51 P1 Ru1 113.64(9)
C31 P1 Ru1 119.00(9)
C81 P2 C71 104.53(12)
C81 P2 C61 102.14(12)
C71 P2 C61 99.46(12)
C81 P2 Ru1 109.78(9)
C71 P2 Ru1 119.61(8)
C61 P2 Ru1 119.08(9)
C6 N1 C3 105.8(2)
C6 N1 Ru1 136.85(18)
C3 N1 Ru1 117.25(16)
O1 C1 Ru1 175.8(3)
C3 C2 S1 122.9(2)
C2 C3 N1 119.8(2)
C2 C3 C4 130.0(2)
N1 C3 C4 109.9(2)
C5 C4 C3 106.3(2)
C5 C4 C8 129.6(3)
C3 C4 C8 124.0(2)
C4 C5 C6 106.7(2)
C4 C5 C9 128.7(3)
C6 C5 C9 124.6(3)
N1 C6 C5 111.3(2)
N1 C6 C7 122.9(2)
C5 C6 C7 125.8(2)
C5 C9 C10 114.0(2)
C12 C11 C19 121.2(2)
C12 C11 Ru1 124.74(19)
C19 C11 Ru1 114.03(17)
C11 C12 C13 131.4(2)
C14 C13 C18 116.8(2)
C14 C13 C12 125.8(2)
C18 C13 C12 117.3(2)
C15 C14 C13 121.1(3)
C16 C15 C14 121.2(3)
C15 C16 C17 118.9(3)
C16 C17 C18 120.4(3)
C17 C18 C13 121.6(3)
C20 C19 C11 174.1(3)
C19 C20 C21 175.5(3)
C22 C21 C26 118.9(2)
C22 C21 C20 121.1(2)
C26 C21 C20 120.0(2)
C23 C22 C21 120.3(3)
C24 C23 C22 120.0(3)
C23 C24 C25 120.5(3)
C24 C25 C26 120.0(3)
C25 C26 C21 120.3(3)
C36 C31 C32 118.5(2)
C36 C31 P1 120.3(2)
C32 C31 P1 121.1(2)
C33 C32 C31 120.5(3)
C34 C33 C32 120.3(3)
C33 C34 C35 119.7(3)
C34 C35 C36 120.2(3)
C35 C36 C31 120.8(3)
C42 C41 C46 118.4(3)
C42 C41 P1 122.9(2)
C46 C41 P1 118.5(2)
C43 C42 C41 120.6(3)
C44 C43 C42 120.7(3)
C43 C44 C45 119.6(3)
C44 C45 C46 120.3(3)
C45 C46 C41 120.5(3)
C52 C51 C56 118.1(3)
C52 C51 P1 124.8(2)
C56 C51 P1 117.1(2)
C53 C52 C51 120.5(3)
C54 C53 C52 120.9(3)
C53 C54 C55 119.2(3)
C54 C55 C56 120.2(3)
C55 C56 C51 121.1(3)
C66 C61 C62 118.3(2)
C66 C61 P2 120.9(2)
C62 C61 P2 120.8(2)
C63 C62 C61 120.3(3)
C64 C63 C62 120.7(3)
C63 C64 C65 119.4(3)
C66 C65 C64 120.6(3)
C65 C66 C61 120.6(3)
C76 C71 C72 118.9(2)
C76 C71 P2 123.5(2)
C72 C71 P2 117.4(2)
C73 C72 C71 120.6(3)
C74 C73 C72 119.9(3)
C75 C74 C73 120.0(3)
C74 C75 C76 120.2(3)
C71 C76 C75 120.5(3)
C86 C81 C82 118.2(3)
C86 C81 P2 120.7(2)
C82 C81 P2 120.8(2)
C83 C82 C81 120.7(3)
C84 C83 C82 120.0(3)
C85 C84 C83 119.9(3)
C84 C85 C86 120.4(3)
C85 C86 C81 120.7(3)

loop_
_geom_bond_atom_site_label_1
_geom_bond_atom_site_label_2
_geom_bond_distance
Ru1 C1 1.846(3)
Ru1 C11 2.111(3)
Ru1 N1 2.168(2)
Ru1 P1 2.3784(7)
Ru1 P2 2.4222(7)
Ru1 S1 2.4609(7)
S1 C2 1.687(3)
P1 C41 1.832(3)
P1 C51 1.837(3)
P1 C31 1.844(3)
P2 C81 1.832(3)
P2 C71 1.834(3)
P2 C61 1.841(3)
N1 C6 1.336(3)
N1 C3 1.408(3)
O1 C1 1.150(3)
C2 C3 1.364(3)
C3 C4 1.431(4)
C4 C5 1.373(4)
C4 C8 1.494(4)
C5 C6 1.443(4)
C5 C9 1.503(4)
C6 C7 1.494(4)
C9 C10 1.526(4)
C11 C12 1.362(3)
C11 C19 1.428(4)
C12 C13 1.467(3)
C13 C14 1.397(4)
C13 C18 1.410(4)
C14 C15 1.383(4)
C15 C16 1.379(4)
C16 C17 1.381(4)
C17 C18 1.381(4)
C19 C20 1.199(3)
C20 C21 1.434(3)
C21 C22 1.394(4)
C21 C26 1.397(4)
C22 C23 1.382(4)
C23 C24 1.377(4)
C24 C25 1.379(4)
C25 C26 1.380(4)
C31 C36 1.389(4)
C31 C32 1.390(4)
C32 C33 1.387(4)
C33 C34 1.376(4)
C34 C35 1.379(4)
C35 C36 1.383(4)
C41 C42 1.387(4)
C41 C46 1.401(4)
C42 C43 1.385(4)
C43 C44 1.375(5)
C44 C45 1.381(5)
C45 C46 1.384(4)
C51 C52 1.392(4)
C51 C56 1.393(4)
C52 C53 1.383(4)
C53 C54 1.377(4)
C54 C55 1.381(4)
C55 C56 1.383(4)
C61 C66 1.396(4)
C61 C62 1.397(4)
C62 C63 1.388(4)
C63 C64 1.376(4)
C64 C65 1.384(4)
C65 C66 1.379(4)
C71 C76 1.387(4)
C71 C72 1.390(4)
C72 C73 1.388(4)
C73 C74 1.384(4)
C74 C75 1.374(4)
C75 C76 1.391(4)
C81 C86 1.390(4)
C81 C82 1.391(4)
C82 C83 1.387(4)
C83 C84 1.376(4)
C84 C85 1.370(5)
C85 C86 1.382(4)

loop_
_geom_torsion_atom_site_label_1
_geom_torsion_atom_site_label_2
_geom_torsion_atom_site_label_3
_geom_torsion_atom_site_label_4
_geom_torsion
C1 Ru1 S1 C2 84.9(17)
C11 Ru1 S1 C2 171.21(11)
N1 Ru1 S1 C2 -9.77(11)
P1 Ru1 S1 C2 -102.33(9)
P2 Ru1 S1 C2 78.22(9)
C1 Ru1 P1 C41 22.51(13)
C11 Ru1 P1 C41 -64.45(12)
N1 Ru1 P1 C41 122.87(11)
P2 Ru1 P1 C41 -89(2)
S1 Ru1 P1 C41 -157.14(10)
C1 Ru1 P1 C51 -96.92(12)
C11 Ru1 P1 C51 176.12(11)
N1 Ru1 P1 C51 3.45(11)
P2 Ru1 P1 C51 152(2)
S1 Ru1 P1 C51 83.44(9)
C1 Ru1 P1 C31 144.57(12)
C11 Ru1 P1 C31 57.61(12)
N1 Ru1 P1 C31 -115.06(11)
P2 Ru1 P1 C31 33(2)
S1 Ru1 P1 C31 -35.07(10)
C1 Ru1 P2 C81 44.30(12)
C11 Ru1 P2 C81 131.32(12)
N1 Ru1 P2 C81 -56.01(11)
P1 Ru1 P2 C81 155(2)
S1 Ru1 P2 C81 -136.03(10)
C1 Ru1 P2 C71 165.03(13)
C11 Ru1 P2 C71 -107.95(12)
N1 Ru1 P2 C71 64.72(11)
P1 Ru1 P2 C71 -84(2)
S1 Ru1 P2 C71 -15.30(10)
C1 Ru1 P2 C61 -72.82(12)
C11 Ru1 P2 C61 14.20(12)
N1 Ru1 P2 C61 -173.12(11)
P1 Ru1 P2 C61 38(2)
S1 Ru1 P2 C61 106.86(10)
C1 Ru1 N1 C6 10.9(3)
C11 Ru1 N1 C6 -164.4(6)
P1 Ru1 N1 C6 -84.5(2)
P2 Ru1 N1 C6 95.8(2)
S1 Ru1 N1 C6 -172.0(3)
C1 Ru1 N1 C3 -165.32(18)
C11 Ru1 N1 C3 19.4(8)
P1 Ru1 N1 C3 99.29(17)
P2 Ru1 N1 C3 -80.39(17)
S1 Ru1 N1 C3 11.83(16)
C11 Ru1 C1 O1 -44(3)
N1 Ru1 C1 O1 136(3)
P1 Ru1 C1 O1 -130(3)
P2 Ru1 C1 O1 49(3)
S1 Ru1 C1 O1 42(5)
Ru1 S1 C2 C3 9.1(2)
S1 C2 C3 N1 -0.8(4)
S1 C2 C3 C4 171.1(2)
C6 N1 C3 C2 172.5(2)
Ru1 N1 C3 C2 -10.2(3)
C6 N1 C3 C4 -1.0(3)
Ru1 N1 C3 C4 176.32(16)
C2 C3 C4 C5 -172.1(3)
N1 C3 C4 C5 0.5(3)
C2 C3 C4 C8 4.3(4)
N1 C3 C4 C8 176.9(2)
C3 C4 C5 C6 0.1(3)
C8 C4 C5 C6 -176.0(3)
C3 C4 C5 C9 -179.0(3)
C8 C4 C5 C9 4.9(5)
C3 N1 C6 C5 1.0(3)
Ru1 N1 C6 C5 -175.43(18)
C3 N1 C6 C7 -178.2(2)
Ru1 N1 C6 C7 5.3(4)
C4 C5 C6 N1 -0.7(3)
C9 C5 C6 N1 178.5(2)
C4 C5 C6 C7 178.5(3)
C9 C5 C6 C7 -2.3(4)
C4 C5 C9 C10 -108.3(3)
C6 C5 C9 C10 72.7(4)
C1 Ru1 C11 C12 -36.1(2)
N1 Ru1 C11 C12 139.2(6)
P1 Ru1 C11 C12 59.0(2)
P2 Ru1 C11 C12 -121.3(2)
S1 Ru1 C11 C12 146.7(2)
C1 Ru1 C11 C19 145.4(2)
N1 Ru1 C11 C19 -39.3(8)
P1 Ru1 C11 C19 -119.51(18)
P2 Ru1 C11 C19 60.25(18)
S1 Ru1 C11 C19 -31.79(18)
C19 C11 C12 C13 4.1(4)
Ru1 C11 C12 C13 -174.3(2)
C11 C12 C13 C14 -4.5(5)
C11 C12 C13 C18 173.1(3)
C18 C13 C14 C15 -1.2(4)
C12 C13 C14 C15 176.3(3)
C13 C14 C15 C16 -0.2(4)
C14 C15 C16 C17 1.1(5)
C15 C16 C17 C18 -0.5(5)
C16 C17 C18 C13 -1.0(5)
C14 C13 C18 C17 1.9(4)
C12 C13 C18 C17 -175.9(3)
C12 C11 C19 C20 -165(3)
Ru1 C11 C19 C20 13(3)
C11 C19 C20 C21 136(3)
C19 C20 C21 C22 -114(4)
C19 C20 C21 C26 63(4)
C26 C21 C22 C23 -1.6(4)
C20 C21 C22 C23 175.3(3)
C21 C22 C23 C24 0.4(4)
C22 C23 C24 C25 0.8(5)
C23 C24 C25 C26 -0.7(5)
C24 C25 C26 C21 -0.6(5)
C22 C21 C26 C25 1.7(4)
C20 C21 C26 C25 -175.3(3)
C41 P1 C31 C36 -70.5(2)
C51 P1 C31 C36 35.8(2)
Ru1 P1 C31 C36 160.79(18)
C41 P1 C31 C32 106.8(2)
C51 P1 C31 C32 -146.9(2)
Ru1 P1 C31 C32 -21.9(3)
C36 C31 C32 C33 -0.9(4)
P1 C31 C32 C33 -178.2(2)
C31 C32 C33 C34 -0.1(4)
C32 C33 C34 C35 1.2(4)
C33 C34 C35 C36 -1.3(4)
C34 C35 C36 C31 0.4(4)
C32 C31 C36 C35 0.7(4)
P1 C31 C36 C35 178.0(2)
C51 P1 C41 C42 -115.3(2)
C31 P1 C41 C42 -10.9(3)
Ru1 P1 C41 C42 119.8(2)
C51 P1 C41 C46 69.3(2)
C31 P1 C41 C46 173.7(2)
Ru1 P1 C41 C46 -55.6(2)
C46 C41 C42 C43 1.0(4)
P1 C41 C42 C43 -174.5(2)
C41 C42 C43 C44 0.2(5)
C42 C43 C44 C45 -1.4(5)
C43 C44 C45 C46 1.4(5)
C44 C45 C46 C41 -0.2(4)
C42 C41 C46 C45 -1.0(4)
P1 C41 C46 C45 174.6(2)
C41 P1 C51 C52 -11.7(3)
C31 P1 C51 C52 -116.9(3)
Ru1 P1 C51 C52 114.6(2)
C41 P1 C51 C56 170.0(2)
C31 P1 C51 C56 64.8(2)
Ru1 P1 C51 C56 -63.7(2)
C56 C51 C52 C53 2.0(4)
P1 C51 C52 C53 -176.4(2)
C51 C52 C53 C54 -0.6(5)
C52 C53 C54 C55 -0.8(5)
C53 C54 C55 C56 0.8(5)
C54 C55 C56 C51 0.6(4)
C52 C51 C56 C55 -1.9(4)
P1 C51 C56 C55 176.5(2)
C81 P2 C61 C66 85.9(2)
C71 P2 C61 C66 -21.4(2)
Ru1 P2 C61 C66 -153.09(19)
C81 P2 C61 C62 -93.0(2)
C71 P2 C61 C62 159.8(2)
Ru1 P2 C61 C62 28.0(2)
C66 C61 C62 C63 3.0(4)
P2 C61 C62 C63 -178.1(2)
C61 C62 C63 C64 -1.6(4)
C62 C63 C64 C65 -0.9(4)
C63 C64 C65 C66 1.9(5)
C64 C65 C66 C61 -0.5(4)
C62 C61 C66 C65 -2.0(4)
P2 C61 C66 C65 179.1(2)
C81 P2 C71 C76 -3.8(3)
C61 P2 C71 C76 101.5(2)
Ru1 P2 C71 C76 -127.1(2)
C81 P2 C71 C72 -178.0(2)
C61 P2 C71 C72 -72.7(2)
Ru1 P2 C71 C72 58.7(2)
C76 C71 C72 C73 1.5(4)
P2 C71 C72 C73 176.0(2)
C71 C72 C73 C74 -1.1(4)
C72 C73 C74 C75 0.2(4)
C73 C74 C75 C76 0.4(5)
C72 C71 C76 C75 -0.9(4)
P2 C71 C76 C75 -175.0(2)
C74 C75 C76 C71 -0.1(5)
C71 P2 C81 C86 127.5(2)
C61 P2 C81 C86 24.2(3)
Ru1 P2 C81 C86 -103.1(2)
C71 P2 C81 C82 -57.7(2)
C61 P2 C81 C82 -161.0(2)
Ru1 P2 C81 C82 71.7(2)
C86 C81 C82 C83 0.0(4)
P2 C81 C82 C83 -174.9(2)
C81 C82 C83 C84 0.2(4)
C82 C83 C84 C85 -0.4(5)
C83 C84 C85 C86 0.4(5)
C84 C85 C86 C81 -0.1(5)
C82 C81 C86 C85 0.0(5)
P2 C81 C86 C85 174.9(3)
